data_4517073
loop_
_publ_author_name
'Khorasani, Sanaz'
'Fernandes, Manuel A.'

_publ_section_title
;
 Cooperativity and Feedback Mechanisms in the
 Single-Crystal-to-Single-Crystal Solid-State Diels--Alder Reaction of
 9-Methylanthracene with Bis(N-cyclobutylimino)-1,4-dithiin
;
_journal_issue 12
_journal_name_full 'Crystal Growth &amp; Design'
_journal_page_first 5499
_journal_paper_doi 10.1021/cg401474f
_journal_volume 13
_journal_year 2013
_chemical_absolute_configuration ad
_chemical_formula_moiety
;
0.96(C31 H26 N2 O4 S2),  0.04(C16 H14 N2 O4 S2),  0.04(C15 H12)
;
_chemical_formula_sum 'C31 H26 N2 O4 S2'
_chemical_formula_weight 554.66
_space_group_IT_number 1
_space_group_name_Hall 'P 1'
_space_group_name_H-M_alt 'P 1'
_symmetry_cell_setting triclinic
_symmetry_space_group_name_Hall 'P 1'
_symmetry_space_group_name_H-M 'P 1'
_atom_sites_solution_hydrogens geom
_atom_sites_solution_primary direct
_atom_sites_solution_secondary difmap
_audit_creation_method SHELXL-97
_cell_angle_alpha 76.0290(10)
_cell_angle_beta 86.7840(10)
_cell_angle_gamma 83.7790(10)
_cell_formula_units_Z 1
_cell_length_a 7.5078(2)
_cell_length_b 8.8880(3)
_cell_length_c 10.1325(3)
_cell_measurement_reflns_used 9781
_cell_measurement_temperature 173(2)
_cell_measurement_theta_max 28.12
_cell_measurement_theta_min 2.37
_cell_volume 651.96(3)
_computing_cell_refinement 'Bruker SAINT'
_computing_data_collection 'Bruker APEX2'
_computing_data_reduction 'Bruker SAINT'
_computing_molecular_graphics 'Bruker SHELXTL'
_computing_publication_material 'Bruker SHELXTL'
_computing_structure_refinement 'SHELXL-97 (Sheldrick, 1997)'
_computing_structure_solution 'SHELXS-97 (Sheldrick, 2008)'
_diffrn_ambient_temperature 173(2)
_diffrn_measured_fraction_theta_full 1.000
_diffrn_measured_fraction_theta_max 1.000
_diffrn_measurement_device_type 'Bruker APEX-II CCD'
_diffrn_measurement_method '\f and \w scans'
_diffrn_radiation_monochromator graphite
_diffrn_radiation_source 'fine-focus sealed tube'
_diffrn_radiation_type MoK\a
_diffrn_radiation_wavelength 0.71073
_diffrn_reflns_av_R_equivalents 0.0691
_diffrn_reflns_av_sigmaI/netI 0.0459
_diffrn_reflns_limit_h_max 9
_diffrn_reflns_limit_h_min -9
_diffrn_reflns_limit_k_max 11
_diffrn_reflns_limit_k_min -11
_diffrn_reflns_limit_l_max 13
_diffrn_reflns_limit_l_min -13
_diffrn_reflns_number 24758
_diffrn_reflns_theta_full 28.00
_diffrn_reflns_theta_max 28.00
_diffrn_reflns_theta_min 2.37
_diffrn_standards_number 0
_exptl_absorpt_coefficient_mu 0.246
_exptl_absorpt_correction_type none
_exptl_crystal_colour yellow
_exptl_crystal_density_diffrn 1.413
_exptl_crystal_density_method 'not measured'
_exptl_crystal_description plate
_exptl_crystal_F_000 290
_exptl_crystal_size_max 0.34
_exptl_crystal_size_mid 0.14
_exptl_crystal_size_min 0.02
_refine_diff_density_max 0.247
_refine_diff_density_min -0.253
_refine_diff_density_rms 0.071
_refine_ls_abs_structure_details 'Flack H D (1983), Acta Cryst. A39, 876-881'
_refine_ls_abs_structure_Flack 0.38(14)
_refine_ls_extinction_method none
_refine_ls_goodness_of_fit_ref 1.051
_refine_ls_hydrogen_treatment constr
_refine_ls_matrix_type full
_refine_ls_number_parameters 707
_refine_ls_number_reflns 6290
_refine_ls_number_restraints 882
_refine_ls_restrained_S_all 1.043
_refine_ls_R_factor_all 0.0853
_refine_ls_R_factor_gt 0.0509
_refine_ls_shift/su_max 0.003
_refine_ls_shift/su_mean 0.001
_refine_ls_structure_factor_coef Fsqd
_refine_ls_weighting_details 'calc w=1/[\s^2^(Fo^2^)+(0.0508P)^2^+0.1828P] where P=(Fo^2^+2Fc^2^)/3'
_refine_ls_weighting_scheme calc
_refine_ls_wR_factor_gt 0.1075
_refine_ls_wR_factor_ref 0.1256
_reflns_number_gt 4378
_reflns_number_total 6290
_reflns_threshold_expression >2sigma(I)
_cod_data_source_file mo_12skv_sk10d4ma_0s-96p-x8.cif
_cod_data_source_block mo_12skv_sk10d4ma_0s
_cod_depositor_comments
;
The following automatic conversions were performed:

data item '_symmetry_cell_setting' value 'Triclinic' was changed to
'triclinic' in accordance with the
/home/saulius/struct/COD-crude-data/automatic-downloads/DataCite-retrospective/ACS/depositions/lib/dictionaries/cif_core.dic
dictionary named 'cif_core.dic' version 2.4.2 last updated on
2011-04-26.

Automatic conversion script
Id: cif_fix_values 6909 2019-04-08 15:41:33Z antanas 
;
_cod_original_sg_symbol_H-M P1
_cod_database_code 4517073

loop_
_symmetry_equiv_pos_as_xyz
'x, y, z'

loop_
_atom_site_label
_atom_site_type_symbol
_atom_site_fract_x
_atom_site_fract_y
_atom_site_fract_z
_atom_site_U_iso_or_equiv
_atom_site_adp_type
_atom_site_occupancy
_atom_site_symmetry_multiplicity
_atom_site_calc_flag
_atom_site_refinement_flags
_atom_site_disorder_assembly
_atom_site_disorder_group
C1A C 0.744(3) 0.245(3) 0.334(3) 0.020(3) Uiso 0.037(2) 1 d P A 2
C2A C 0.676(3) 0.369(3) 0.416(3) 0.020(3) Uiso 0.037(2) 1 d PR A 2
C3A C 0.662(3) 0.511(3) 0.327(3) 0.020(3) Uiso 0.037(2) 1 d PR A 2
C4A C 0.722(3) 0.481(3) 0.192(3) 0.020(3) Uiso 0.037(2) 1 d PR A 2
C5A C 0.494(3) 0.519(3) 0.749(3) 0.020(3) Uiso 0.037(2) 1 d PR A 2
C6A C 0.549(3) 0.504(3) 0.607(3) 0.020(3) Uiso 0.037(2) 1 d PR A 2
C7A C 0.543(3) 0.638(3) 0.521(3) 0.020(3) Uiso 0.037(2) 1 d PR A 2
C8A C 0.476(3) 0.756(3) 0.590(3) 0.020(3) Uiso 0.037(2) 1 d PR A 2
C9A C 0.798(3) 0.255(3) 0.084(3) 0.020(3) Uiso 0.037(2) 1 d PR A 2
H9A H 0.7792 0.3384 -0.0010 0.024 Uiso 0.037(2) 1 calc PR A 2
C10A C 0.973(3) 0.156(3) 0.068(3) 0.020(3) Uiso 0.037(2) 1 d PR A 2
H10A H 1.0293 0.1023 0.1553 0.024 Uiso 0.037(2) 1 calc PR A 2
H10B H 1.0604 0.2106 0.0024 0.024 Uiso 0.037(2) 1 calc PR A 2
C11A C 0.863(3) 0.053(3) 0.010(3) 0.020(3) Uiso 0.037(2) 1 d PR A 2
H11A H 0.8616 0.0793 -0.0906 0.024 Uiso 0.037(2) 1 calc PR A 2
H11B H 0.8943 -0.0603 0.0462 0.024 Uiso 0.037(2) 1 calc PR A 2
C12A C 0.694(3) 0.117(3) 0.077(3) 0.020(3) Uiso 0.037(2) 1 d PR A 2
H12A H 0.6613 0.0514 0.1665 0.024 Uiso 0.037(2) 1 calc PR A 2
H12B H 0.5903 0.1464 0.0168 0.024 Uiso 0.037(2) 1 calc PR A 2
C13A C 0.413(3) 0.756(3) 0.842(3) 0.020(3) Uiso 0.037(2) 1 d PR A 2
H13A H 0.4195 0.6729 0.9284 0.024 Uiso 0.037(2) 1 calc PR A 2
C14A C 0.526(3) 0.886(3) 0.857(3) 0.020(3) Uiso 0.037(2) 1 d PR A 2
H14A H 0.5653 0.9517 0.7689 0.024 Uiso 0.037(2) 1 calc PR A 2
H14B H 0.6267 0.8488 0.9187 0.024 Uiso 0.037(2) 1 calc PR A 2
C15A C 0.356(3) 0.958(3) 0.923(3) 0.020(3) Uiso 0.037(2) 1 d PR A 2
H15A H 0.3331 1.0724 0.8914 0.024 Uiso 0.037(2) 1 calc PR A 2
H15B H 0.3487 0.9242 1.0235 0.024 Uiso 0.037(2) 1 calc PR A 2
C16A C 0.244(3) 0.865(3) 0.849(3) 0.020(3) Uiso 0.037(2) 1 d PR A 2
H16A H 0.1457 0.8144 0.9064 0.024 Uiso 0.037(2) 1 calc PR A 2
H16B H 0.2011 0.9250 0.7594 0.024 Uiso 0.037(2) 1 calc PR A 2
N1A N 0.766(3) 0.326(3) 0.201(3) 0.020(3) Uiso 0.037(2) 1 d PR A 2
N2A N 0.452(3) 0.682(3) 0.729(3) 0.020(3) Uiso 0.037(2) 1 d PR A 2
O1A O 0.775(3) 0.110(3) 0.383(3) 0.020(3) Uiso 0.037(2) 1 d PR A 2
O2A O 0.736(3) 0.581(3) 0.084(3) 0.020(3) Uiso 0.037(2) 1 d PR A 2
O3A O 0.489(3) 0.420(3) 0.849(3) 0.020(3) Uiso 0.037(2) 1 d PR A 2
O4A O 0.449(3) 0.897(3) 0.544(3) 0.020(3) Uiso 0.037(2) 1 d PR A 2
S1A S 0.622(3) 0.312(3) 0.588(3) 0.020(3) Uiso 0.037(2) 1 d PR A 2
S2A S 0.598(3) 0.695(3) 0.346(3) 0.020(3) Uiso 0.037(2) 1 d PR A 2
C17A C 0.088(3) 0.371(2) 0.546(2) 0.020(3) Uiso 0.037(2) 1 d P A 2
C18A C 0.013(3) 0.499(2) 0.595(2) 0.020(3) Uiso 0.037(2) 1 d PR A 2
C19A C -0.053(3) 0.483(2) 0.725(2) 0.020(3) Uiso 0.037(2) 1 d PR A 2
H19A H -0.0478 0.3826 0.7851 0.024 Uiso 0.037(2) 1 calc PR A 2
C20A C -0.125(3) 0.608(2) 0.769(2) 0.020(3) Uiso 0.037(2) 1 d PR A 2
H20A H -0.1690 0.5958 0.8605 0.024 Uiso 0.037(2) 1 calc PR A 2
C21A C -0.134(3) 0.760(2) 0.678(2) 0.020(3) Uiso 0.037(2) 1 d PR A 2
H21A H -0.1817 0.8495 0.7092 0.024 Uiso 0.037(2) 1 calc PR A 2
C22A C -0.074(3) 0.775(2) 0.547(2) 0.020(3) Uiso 0.037(2) 1 d PR A 2
H22A H -0.0830 0.8757 0.4876 0.024 Uiso 0.037(2) 1 calc PR A 2
C23A C 0.002(3) 0.646(2) 0.496(2) 0.020(3) Uiso 0.037(2) 1 d PR A 2
C24A C 0.066(3) 0.666(2) 0.363(2) 0.020(3) Uiso 0.037(2) 1 d PR A 2
H24A H 0.0620 0.7664 0.3020 0.024 Uiso 0.037(2) 1 calc PR A 2
C25A C 0.136(3) 0.532(2) 0.322(2) 0.020(3) Uiso 0.037(2) 1 d PR A 2
C26A C 0.206(3) 0.532(2) 0.180(2) 0.020(3) Uiso 0.037(2) 1 d PR A 2
H26A H 0.1992 0.6289 0.1143 0.024 Uiso 0.037(2) 1 calc PR A 2
C27A C 0.281(3) 0.402(2) 0.140(2) 0.020(3) Uiso 0.037(2) 1 d PR A 2
H27A H 0.3258 0.4084 0.0497 0.024 Uiso 0.037(2) 1 calc PR A 2
C28A C 0.289(3) 0.261(2) 0.235(2) 0.020(3) Uiso 0.037(2) 1 d PR A 2
H28A H 0.3424 0.1707 0.2077 0.024 Uiso 0.037(2) 1 calc PR A 2
C29A C 0.226(3) 0.245(2) 0.363(2) 0.020(3) Uiso 0.037(2) 1 d PR A 2
H29A H 0.2326 0.1441 0.4233 0.024 Uiso 0.037(2) 1 calc PR A 2
C30A C 0.148(3) 0.379(2) 0.411(2) 0.020(3) Uiso 0.037(2) 1 d PR A 2
C31A C 0.105(3) 0.209(2) 0.643(2) 0.020(3) Uiso 0.037(2) 1 d PR A 2
H31A H 0.1595 0.1325 0.5932 0.029 Uiso 0.037(2) 1 calc PR A 2
H31B H -0.0147 0.1808 0.6779 0.029 Uiso 0.037(2) 1 calc PR A 2
H31C H 0.1798 0.2089 0.7187 0.029 Uiso 0.037(2) 1 calc PR A 2
C1B C 0.738(3) 0.2479(10) 0.3295(10) 0.052(2) Uani 0.514(4) 1 d PDU B 1
C2B C 0.6839(13) 0.3663(10) 0.4113(9) 0.0477(18) Uani 0.514(4) 1 d PDU B 1
C3B C 0.6723(14) 0.5177(10) 0.3219(9) 0.0482(16) Uani 0.514(4) 1 d PDU B 1
C4B C 0.716(3) 0.4891(11) 0.1810(9) 0.051(2) Uani 0.514(4) 1 d PDU B 1
C5B C 0.450(3) 0.5254(10) 0.7250(9) 0.0432(17) Uani 0.514(4) 1 d PDU B 1
C6B C 0.4565(15) 0.4944(9) 0.5875(8) 0.0436(9) Uani 0.514(4) 1 d PDU B 1
C7B C 0.4290(13) 0.6424(10) 0.4848(8) 0.0422(11) Uani 0.514(4) 1 d PDU B 1
C8B C 0.427(3) 0.7639(10) 0.5714(9) 0.0436(17) Uani 0.514(4) 1 d PDU B 1
C9B C 0.7710(17) 0.2627(13) 0.0755(11) 0.061(2) Uani 0.514(4) 1 d PDU B 1
H9B H 0.7500 0.3484 -0.0081 0.074 Uiso 0.514(4) 1 calc PR B 1
C10B C 0.9488(17) 0.1621(16) 0.0530(13) 0.064(3) Uani 0.514(4) 1 d PDU B 1
H10C H 1.0401 0.2208 -0.0060 0.076 Uiso 0.514(4) 1 calc PR B 1
H10D H 1.0010 0.0953 0.1374 0.076 Uiso 0.514(4) 1 calc PR B 1
C11B C 0.830(2) 0.0784(15) -0.0223(13) 0.074(3) Uani 0.514(4) 1 d PDU B 1
H11C H 0.8607 -0.0356 -0.0050 0.089 Uiso 0.514(4) 1 calc PR B 1
H11D H 0.8205 0.1261 -0.1209 0.089 Uiso 0.514(4) 1 calc PR B 1
C12B C 0.6639(18) 0.1279(17) 0.0662(17) 0.067(3) Uani 0.514(4) 1 d PDU B 1
H12C H 0.5513 0.1607 0.0161 0.080 Uiso 0.514(4) 1 calc PR B 1
H12D H 0.6445 0.0526 0.1540 0.080 Uiso 0.514(4) 1 calc PR B 1
C13B C 0.4020(18) 0.7597(12) 0.8201(10) 0.056(2) Uani 0.514(4) 1 d PDU B 1
H13B H 0.4163 0.6772 0.9065 0.067 Uiso 0.514(4) 1 calc PR B 1
C14B C 0.5103(18) 0.8947(15) 0.8263(16) 0.067(3) Uani 0.514(4) 1 d PDU B 1
H14C H 0.6116 0.8636 0.8889 0.081 Uiso 0.514(4) 1 calc PR B 1
H14D H 0.5501 0.9546 0.7360 0.081 Uiso 0.514(4) 1 calc PR B 1
C15B C 0.347(2) 0.9721(14) 0.8858(14) 0.075(3) Uani 0.514(4) 1 d PDU B 1
H15C H 0.3214 1.0845 0.8431 0.090 Uiso 0.514(4) 1 calc PR B 1
H15D H 0.3446 0.9528 0.9863 0.090 Uiso 0.514(4) 1 calc PR B 1
C16B C 0.2350(17) 0.8681(16) 0.8328(16) 0.068(3) Uani 0.514(4) 1 d PDU B 1
H16C H 0.1446 0.8195 0.9000 0.081 Uiso 0.514(4) 1 calc PR B 1
H16D H 0.1798 0.9191 0.7447 0.081 Uiso 0.514(4) 1 calc PR B 1
N1B N 0.750(2) 0.3306(10) 0.1936(8) 0.054(2) Uani 0.514(4) 1 d PDU B 1
N2B N 0.424(2) 0.6867(9) 0.7051(8) 0.0462(19) Uani 0.514(4) 1 d PDU B 1
O1B O 0.768(2) 0.1085(9) 0.3708(12) 0.067(3) Uani 0.514(4) 1 d PDU B 1
O2B O 0.713(3) 0.5864(12) 0.0737(9) 0.070(3) Uani 0.514(4) 1 d PDU B 1
O3B O 0.454(3) 0.4310(12) 0.8308(9) 0.064(3) Uani 0.514(4) 1 d PDU B 1
O4B O 0.414(5) 0.9016(9) 0.5258(12) 0.053(3) Uani 0.514(4) 1 d PDU B 1
S1B S 0.6418(5) 0.3396(3) 0.5835(4) 0.0599(9) Uani 0.514(4) 1 d PU B 1
S2B S 0.6142(4) 0.6896(3) 0.3616(3) 0.0480(8) Uani 0.514(4) 1 d PU B 1
C17B C 0.2664(11) 0.4045(7) 0.5872(8) 0.0536(13) Uani 0.514(4) 1 d PDU B 1
C18B C 0.1129(12) 0.5219(9) 0.6177(9) 0.0541(16) Uani 0.514(4) 1 d PDU B 1
C19B C 0.0044(13) 0.5005(13) 0.7334(10) 0.062(2) Uani 0.514(4) 1 d PDU B 1
H19B H 0.0134 0.4046 0.8000 0.074 Uiso 0.514(4) 1 calc PR B 1
C20B C -0.115(2) 0.6196(14) 0.7494(12) 0.074(3) Uani 0.514(4) 1 d PDU B 1
H20B H -0.1912 0.6085 0.8283 0.089 Uiso 0.514(4) 1 calc PR B 1
C21B C -0.126(2) 0.7617(14) 0.6486(13) 0.077(3) Uani 0.514(4) 1 d PDU B 1
H21B H -0.2119 0.8444 0.6611 0.092 Uiso 0.514(4) 1 calc PR B 1
C22B C -0.0193(13) 0.7828(12) 0.5353(12) 0.062(2) Uani 0.514(4) 1 d PDU B 1
H22B H -0.0303 0.8781 0.4679 0.075 Uiso 0.514(4) 1 calc PR B 1
C23B C 0.1096(11) 0.6597(9) 0.5194(9) 0.0508(15) Uani 0.514(4) 1 d PDU B 1
C24B C 0.2480(11) 0.6723(8) 0.4073(8) 0.0512(13) Uani 0.514(4) 1 d PDU B 1
H24B H 0.2348 0.7736 0.3377 0.061 Uiso 0.514(4) 1 calc PR B 1
C25B C 0.2466(13) 0.5342(9) 0.3501(8) 0.0541(16) Uani 0.514(4) 1 d PDU B 1
C26B C 0.2418(19) 0.5307(13) 0.2133(9) 0.068(2) Uani 0.514(4) 1 d PDU B 1
H26B H 0.2322 0.6264 0.1463 0.082 Uiso 0.514(4) 1 calc PR B 1
C27B C 0.251(3) 0.3888(14) 0.1711(11) 0.079(3) Uani 0.514(4) 1 d PDU B 1
H27B H 0.2479 0.3905 0.0771 0.095 Uiso 0.514(4) 1 calc PR B 1
C28B C 0.263(3) 0.2507(13) 0.2652(12) 0.082(3) Uani 0.514(4) 1 d PDU B 1
H28B H 0.2727 0.1554 0.2374 0.098 Uiso 0.514(4) 1 calc PR B 1
C29B C 0.2624(19) 0.2501(10) 0.4023(11) 0.068(2) Uani 0.514(4) 1 d PDU B 1
H29B H 0.2649 0.1541 0.4688 0.082 Uiso 0.514(4) 1 calc PR B 1
C30B C 0.2580(13) 0.3859(9) 0.4418(9) 0.0539(15) Uani 0.514(4) 1 d PDU B 1
C31B C 0.2560(10) 0.2463(6) 0.6856(6) 0.0754(18) Uani 0.514(4) 1 d PDU B 1
H31D H 0.3481 0.1708 0.6598 0.113 Uiso 0.514(4) 1 calc PR B 1
H31E H 0.1373 0.2114 0.6821 0.113 Uiso 0.514(4) 1 calc PR B 1
H31F H 0.2760 0.2549 0.7781 0.113 Uiso 0.514(4) 1 calc PR B 1
C1C C 0.733(2) 0.2392(10) 0.3558(9) 0.0359(15) Uani 0.450(4) 1 d PDU C 3
C2C C 0.7331(14) 0.3629(11) 0.4337(9) 0.0351(11) Uani 0.450(4) 1 d PDU C 3
C3C C 0.7255(12) 0.5119(10) 0.3378(9) 0.0348(11) Uani 0.450(4) 1 d PDU C 3
C4C C 0.712(3) 0.4745(10) 0.1999(9) 0.0370(16) Uani 0.450(4) 1 d PDU C 3
C5C C 0.459(3) 0.5005(11) 0.7469(9) 0.0387(17) Uani 0.450(4) 1 d PDU C 3
C6C C 0.4854(17) 0.4745(10) 0.6077(9) 0.0436(9) Uani 0.450(4) 1 d PDU C 3
C7C C 0.4832(14) 0.6233(11) 0.5094(9) 0.0394(15) Uani 0.450(4) 1 d PDU C 3
C8C C 0.430(3) 0.7421(10) 0.5973(9) 0.0343(17) Uani 0.450(4) 1 d PDU C 3
C9C C 0.7597(16) 0.2388(13) 0.1042(10) 0.0445(19) Uani 0.450(4) 1 d PDU C 3
H9C H 0.7465 0.3194 0.0165 0.053 Uiso 0.450(4) 1 calc PR C 3
C10C C 0.9384(15) 0.1323(16) 0.0976(14) 0.052(2) Uani 0.450(4) 1 d PDU C 3
H10E H 1.0339 0.1844 0.0381 0.062 Uiso 0.450(4) 1 calc PR C 3
H10F H 0.9843 0.0752 0.1876 0.062 Uiso 0.450(4) 1 calc PR C 3
C11C C 0.8270(19) 0.0361(13) 0.0286(11) 0.049(2) Uani 0.450(4) 1 d PDU C 3
H11E H 0.8552 -0.0780 0.0596 0.058 Uiso 0.450(4) 1 calc PR C 3
H11F H 0.8289 0.0696 -0.0720 0.058 Uiso 0.450(4) 1 calc PR C 3
C12C C 0.6533(18) 0.1018(17) 0.0992(15) 0.051(2) Uani 0.450(4) 1 d PDU C 3
H12E H 0.5480 0.1311 0.0405 0.061 Uiso 0.450(4) 1 calc PR C 3
H12F H 0.6219 0.0365 0.1896 0.061 Uiso 0.450(4) 1 calc PR C 3
C13C C 0.3964(17) 0.7293(13) 0.8470(10) 0.0427(19) Uani 0.450(4) 1 d PDU C 3
H13C H 0.4085 0.6428 0.9309 0.051 Uiso 0.450(4) 1 calc PR C 3
C14C C 0.4952(14) 0.8633(14) 0.8684(13) 0.048(2) Uani 0.450(4) 1 d PDU C 3
H14E H 0.5956 0.8292 0.9315 0.057 Uiso 0.450(4) 1 calc PR C 3
H14F H 0.5337 0.9340 0.7827 0.057 Uiso 0.450(4) 1 calc PR C 3
C15C C 0.3252(18) 0.9253(14) 0.9330(14) 0.056(2) Uani 0.450(4) 1 d PDU C 3
H15E H 0.2957 1.0393 0.9017 0.067 Uiso 0.450(4) 1 calc PR C 3
H15F H 0.3191 0.8914 1.0336 0.067 Uiso 0.450(4) 1 calc PR C 3
C16C C 0.2242(14) 0.8298(15) 0.8618(14) 0.048(2) Uani 0.450(4) 1 d PDU C 3
H16E H 0.1313 0.7728 0.9203 0.058 Uiso 0.450(4) 1 calc PR C 3
H16F H 0.1747 0.8898 0.7739 0.058 Uiso 0.450(4) 1 calc PR C 3
N1C N 0.7293(18) 0.3151(10) 0.2174(8) 0.0363(15) Uani 0.450(4) 1 d PDU C 3
N2C N 0.430(2) 0.6617(10) 0.7298(8) 0.0368(17) Uani 0.450(4) 1 d PDU C 3
O1C O 0.7432(19) 0.0997(9) 0.4006(11) 0.0411(19) Uani 0.450(4) 1 d PDU C 3
O2C O 0.697(2) 0.5693(12) 0.0914(8) 0.043(2) Uani 0.450(4) 1 d PDU C 3
O3C O 0.468(3) 0.4031(12) 0.8502(9) 0.049(2) Uani 0.450(4) 1 d PDU C 3
O4C O 0.408(6) 0.8798(9) 0.5530(12) 0.050(3) Uani 0.450(4) 1 d PDU C 3
S1C S 0.5457(5) 0.3076(3) 0.5615(4) 0.0448(8) Uani 0.450(4) 1 d PU C 3
S2C S 0.5243(4) 0.6598(3) 0.3396(3) 0.0384(7) Uani 0.450(4) 1 d PU C 3
C17C C 0.9191(11) 0.3310(7) 0.5129(8) 0.0378(12) Uani 0.450(4) 1 d PDU C 3
C18C C 0.9226(12) 0.4683(9) 0.5795(8) 0.0422(15) Uani 0.450(4) 1 d PDU C 3
C19C C 0.9271(18) 0.4575(13) 0.7166(10) 0.057(2) Uani 0.450(4) 1 d PDU C 3
H19C H 0.9348 0.3588 0.7795 0.069 Uiso 0.450(4) 1 calc PR C 3
C20C C 0.920(3) 0.5893(14) 0.7598(10) 0.069(3) Uani 0.450(4) 1 d PDU C 3
H20C H 0.9260 0.5855 0.8540 0.083 Uiso 0.450(4) 1 calc PR C 3
C21C C 0.905(2) 0.7344(12) 0.6628(11) 0.071(3) Uani 0.450(4) 1 d PDU C 3
H21C H 0.8952 0.8275 0.6942 0.085 Uiso 0.450(4) 1 calc PR C 3
C22C C 0.9025(18) 0.7453(11) 0.5273(12) 0.060(2) Uani 0.450(4) 1 d PDU C 3
H22C H 0.8933 0.8441 0.4646 0.072 Uiso 0.450(4) 1 calc PR C 3
C23C C 0.9142(13) 0.6066(8) 0.4813(9) 0.0471(16) Uani 0.450(4) 1 d PDU C 3
C24C C 0.9022(11) 0.5984(8) 0.3373(8) 0.0424(13) Uani 0.450(4) 1 d PDU C 3
H24C H 0.8998 0.7021 0.2711 0.051 Uiso 0.450(4) 1 calc PR C 3
C25C C 1.0483(11) 0.4831(9) 0.3083(9) 0.0438(16) Uani 0.450(4) 1 d PDU C 3
C26C C 1.1628(14) 0.4926(14) 0.1934(11) 0.055(2) Uani 0.450(4) 1 d PDU C 3
H26C H 1.1571 0.5867 0.1245 0.066 Uiso 0.450(4) 1 calc PR C 3
C27C C 1.287(2) 0.3656(14) 0.1766(12) 0.067(3) Uani 0.450(4) 1 d PDU C 3
H27C H 1.3655 0.3774 0.0985 0.080 Uiso 0.450(4) 1 calc PR C 3
C28C C 1.296(2) 0.2279(14) 0.2710(13) 0.071(3) Uani 0.450(4) 1 d PDU C 3
H28C H 1.3777 0.1426 0.2589 0.085 Uiso 0.450(4) 1 calc PR C 3
C29C C 1.1829(12) 0.2139(11) 0.3855(11) 0.0499(19) Uani 0.450(4) 1 d PDU C 3
H29C H 1.1866 0.1181 0.4523 0.060 Uiso 0.450(4) 1 calc PR C 3
C30C C 1.0673(11) 0.3363(9) 0.4025(9) 0.0431(15) Uani 0.450(4) 1 d PDU C 3
C31C C 0.9463(8) 0.1760(6) 0.6158(6) 0.0552(16) Uani 0.450(4) 1 d PDU C 3
H31G H 0.9597 0.0913 0.5684 0.083 Uiso 0.450(4) 1 calc PR C 3
H31H H 0.8424 0.1636 0.6791 0.083 Uiso 0.450(4) 1 calc PR C 3
H31I H 1.0545 0.1728 0.6666 0.083 Uiso 0.450(4) 1 calc PR C 3

loop_
_atom_site_aniso_label
_atom_site_aniso_U_11
_atom_site_aniso_U_22
_atom_site_aniso_U_33
_atom_site_aniso_U_23
_atom_site_aniso_U_13
_atom_site_aniso_U_12
C1B 0.041(5) 0.037(3) 0.072(3) -0.009(3) 0.003(5) 0.011(4)
C2B 0.036(4) 0.039(2) 0.067(3) -0.013(2) 0.000(3) -0.003(3)
C3B 0.047(4) 0.033(2) 0.058(3) -0.0018(18) -0.007(3) 0.007(3)
C4B 0.047(5) 0.041(3) 0.062(3) -0.009(2) -0.006(5) 0.005(4)
C5B 0.037(4) 0.032(3) 0.051(3) 0.006(2) -0.004(4) 0.005(3)
C6B 0.047(2) 0.0264(16) 0.0485(19) 0.0014(13) -0.0090(18) 0.0152(15)
C7B 0.036(2) 0.028(2) 0.056(3) 0.0017(18) -0.0060(19) 0.0027(19)
C8B 0.038(4) 0.029(2) 0.057(3) 0.000(2) -0.006(3) 0.006(4)
C9B 0.060(5) 0.053(4) 0.072(4) -0.022(4) -0.001(4) 0.005(3)
C10B 0.060(4) 0.069(6) 0.060(5) -0.018(4) -0.006(4) 0.013(4)
C11B 0.082(6) 0.067(5) 0.078(6) -0.034(4) -0.008(5) 0.009(5)
C12B 0.065(5) 0.055(5) 0.082(7) -0.024(5) -0.010(5) 0.005(4)
C13B 0.067(5) 0.039(4) 0.058(4) -0.004(3) -0.005(4) 0.000(3)
C14B 0.070(5) 0.061(5) 0.078(6) -0.025(5) 0.001(5) -0.013(4)
C15B 0.096(6) 0.055(5) 0.075(6) -0.024(4) 0.012(5) -0.006(4)
C16B 0.062(5) 0.068(6) 0.072(6) -0.020(5) 0.014(5) 0.000(4)
N1B 0.054(5) 0.040(3) 0.064(3) -0.010(2) -0.002(4) 0.005(3)
N2B 0.048(4) 0.030(3) 0.055(3) -0.003(2) -0.008(4) 0.007(3)
O1B 0.076(7) 0.038(3) 0.077(6) -0.006(3) 0.008(5) 0.015(4)
O2B 0.088(7) 0.047(4) 0.065(3) 0.000(3) 0.015(4) -0.001(4)
O3B 0.089(8) 0.043(4) 0.047(3) 0.010(3) -0.012(5) 0.014(4)
O4B 0.050(5) 0.025(2) 0.076(6) 0.002(3) -0.006(7) 0.006(4)
S1B 0.0618(19) 0.0401(16) 0.0650(16) 0.0025(12) -0.0085(15) 0.0208(13)
S2B 0.0492(17) 0.0318(12) 0.0599(18) -0.0045(11) -0.0030(13) -0.0039(11)
C17B 0.057(2) 0.033(3) 0.064(3) 0.003(2) -0.005(3) -0.0050(19)
C18B 0.045(3) 0.048(3) 0.068(4) -0.008(2) -0.005(3) -0.009(2)
C19B 0.038(4) 0.073(4) 0.077(5) -0.015(4) -0.002(3) -0.023(3)
C20B 0.031(5) 0.099(6) 0.096(6) -0.026(4) 0.005(4) -0.014(4)
C21B 0.039(6) 0.079(5) 0.116(7) -0.033(4) 0.000(4) -0.001(4)
C22B 0.030(4) 0.056(4) 0.098(6) -0.013(4) -0.014(3) 0.003(3)
C23B 0.033(2) 0.045(3) 0.072(4) -0.007(2) -0.015(2) -0.001(2)
C24B 0.043(2) 0.041(3) 0.061(3) 0.004(2) -0.0147(19) 0.002(3)
C25B 0.048(4) 0.049(3) 0.062(3) -0.003(2) -0.012(3) -0.006(3)
C26B 0.068(5) 0.071(4) 0.062(3) -0.004(3) -0.019(4) -0.006(5)
C27B 0.070(8) 0.097(6) 0.079(5) -0.034(3) -0.004(5) -0.010(6)
C28B 0.075(8) 0.075(5) 0.104(5) -0.041(4) -0.008(6) -0.001(5)
C29B 0.063(5) 0.051(3) 0.092(5) -0.017(3) -0.011(5) -0.011(4)
C30B 0.048(4) 0.045(3) 0.065(3) -0.003(2) -0.008(3) -0.007(3)
C31B 0.085(4) 0.048(3) 0.077(4) 0.017(3) -0.003(3) -0.006(2)
C1C 0.025(4) 0.038(2) 0.042(3) -0.004(2) -0.003(3) -0.007(4)
C2C 0.025(2) 0.032(2) 0.047(3) -0.0052(18) -0.0056(17) -0.0074(19)
C3C 0.029(2) 0.032(2) 0.038(2) 0.0022(16) -0.0154(19) 0.0036(17)
C4C 0.025(4) 0.040(3) 0.043(3) 0.000(2) -0.008(3) -0.005(3)
C5C 0.035(4) 0.031(3) 0.048(3) -0.006(2) -0.016(4) 0.003(4)
C6C 0.047(2) 0.0264(16) 0.0485(19) 0.0014(13) -0.0090(18) 0.0152(15)
C7C 0.036(4) 0.034(2) 0.050(2) -0.013(2) -0.015(3) 0.003(3)
C8C 0.032(4) 0.025(2) 0.046(3) -0.007(2) -0.019(4) 0.001(4)
C9C 0.038(4) 0.052(4) 0.043(3) -0.010(3) -0.008(4) -0.003(3)
C10C 0.041(4) 0.069(6) 0.051(5) -0.027(4) 0.002(4) -0.004(4)
C11C 0.061(5) 0.055(5) 0.031(4) -0.010(4) -0.004(4) -0.009(4)
C12C 0.047(4) 0.058(5) 0.052(5) -0.021(4) -0.008(4) -0.010(4)
C13C 0.044(4) 0.040(4) 0.046(3) -0.013(3) -0.017(4) 0.000(3)
C14C 0.038(4) 0.051(5) 0.056(5) -0.014(4) -0.012(4) -0.005(3)
C15C 0.057(5) 0.051(5) 0.065(6) -0.025(4) 0.006(5) -0.006(4)
C16C 0.036(3) 0.054(5) 0.055(6) -0.012(4) 0.002(4) -0.007(3)
N1C 0.025(3) 0.040(3) 0.044(3) -0.009(2) -0.006(3) -0.003(3)
N2C 0.033(4) 0.035(3) 0.040(3) -0.003(2) -0.017(3) 0.005(3)
O1C 0.036(4) 0.034(3) 0.052(5) -0.009(3) 0.003(4) -0.002(3)
O2C 0.038(4) 0.049(4) 0.036(3) -0.001(3) -0.018(4) 0.002(4)
O3C 0.055(5) 0.039(4) 0.046(3) 0.002(3) -0.022(4) 0.002(5)
O4C 0.061(8) 0.025(3) 0.057(5) -0.001(3) -0.018(7) 0.011(6)
S1C 0.0411(16) 0.0308(13) 0.0603(17) -0.0086(11) 0.0090(12) -0.0043(11)
S2C 0.0365(13) 0.0335(12) 0.0455(13) -0.0073(10) -0.0220(11) 0.0012(10)
C17C 0.034(2) 0.031(2) 0.043(3) 0.0041(19) -0.0148(18) -0.001(2)
C18C 0.031(3) 0.040(2) 0.055(3) -0.007(2) -0.017(3) -0.007(3)
C19C 0.051(5) 0.067(4) 0.057(3) -0.015(3) -0.014(4) -0.010(4)
C20C 0.051(7) 0.093(5) 0.078(5) -0.043(3) -0.012(5) -0.018(6)
C21C 0.053(6) 0.071(4) 0.108(5) -0.052(4) -0.022(5) -0.017(5)
C22C 0.049(5) 0.043(3) 0.097(5) -0.025(3) -0.020(5) -0.015(4)
C23C 0.043(4) 0.036(3) 0.065(3) -0.009(2) -0.020(3) -0.010(3)
C24C 0.037(2) 0.030(3) 0.056(3) 0.003(2) -0.014(3) -0.0091(18)
C25C 0.031(2) 0.044(3) 0.052(3) 0.001(2) -0.009(2) -0.011(2)
C26C 0.035(4) 0.066(5) 0.063(4) -0.003(4) -0.003(3) -0.022(3)
C27C 0.031(5) 0.090(6) 0.081(6) -0.019(4) 0.005(4) -0.015(4)
C28C 0.031(5) 0.082(5) 0.093(6) -0.017(5) -0.002(4) 0.008(4)
C29C 0.022(4) 0.052(4) 0.075(5) -0.012(4) -0.016(3) 0.001(3)
C30C 0.029(2) 0.041(3) 0.056(3) -0.002(2) -0.011(2) -0.004(2)
C31C 0.062(4) 0.036(2) 0.059(3) 0.012(2) -0.020(2) -0.007(2)

loop_
_atom_type_symbol
_atom_type_description
_atom_type_scat_dispersion_real
_atom_type_scat_dispersion_imag
_atom_type_scat_source
C C 0.0033 0.0016 'International Tables Vol C Tables 4.2.6.8 and 6.1.1.4'
H H 0.0000 0.0000 'International Tables Vol C Tables 4.2.6.8 and 6.1.1.4'
N N 0.0061 0.0033 'International Tables Vol C Tables 4.2.6.8 and 6.1.1.4'
O O 0.0106 0.0060 'International Tables Vol C Tables 4.2.6.8 and 6.1.1.4'
S S 0.1246 0.1234 'International Tables Vol C Tables 4.2.6.8 and 6.1.1.4'

loop_
_geom_angle_atom_site_label_1
_geom_angle_atom_site_label_2
_geom_angle_atom_site_label_3
_geom_angle
O1A C1A N1A 129.0
O1A C1A C2A 124.6
N1A C1A C2A 106.3
C3A C2A C1A 107.6
C3A C2A S1A 131.5
C1A C2A S1A 120.8
C2A C3A C4A 105.4
C2A C3A S2A 132.9
C4A C3A S2A 121.7
O2A C4A N1A 123.0
O2A C4A C3A 125.7
N1A C4A C3A 111.3
O3A C5A N2A 129.2
O3A C5A C6A 128.6
N2A C5A C6A 102.2
C7A C6A C5A 111.9
C7A C6A S1A 131.3
C5A C6A S1A 116.7
C6A C7A C8A 108.6
C6A C7A S2A 132.8
C8A C7A S2A 118.6
O4A C8A N2A 123.9
O4A C8A C7A 128.5
N2A C8A C7A 107.5
N1A C9A C10A 120.7
N1A C9A C12A 119.5
C10A C9A C12A 89.0
N1A C9A H9A 108.7
C10A C9A H9A 108.7
C12A C9A H9A 108.7
C9A C10A C11A 87.5
C9A C10A H10A 114.1
C11A C10A H10A 114.1
C9A C10A H10B 114.1
C11A C10A H10B 114.1
H10A C10A H10B 111.3
C12A C11A C10A 89.4
C12A C11A H11A 113.7
C10A C11A H11A 113.7
C12A C11A H11B 113.7
C10A C11A H11B 113.7
H11A C11A H11B 111.0
C11A C12A C9A 87.2
C11A C12A H12A 114.1
C9A C12A H12A 114.1
C11A C12A H12B 114.1
C9A C12A H12B 114.1
H12A C12A H12B 111.3
N2A C13A C16A 122.0
N2A C13A C14A 119.3
C16A C13A C14A 89.2
N2A C13A H13A 108.2
C16A C13A H13A 108.2
C14A C13A H13A 108.2
C13A C14A C15A 87.4
C13A C14A H14A 114.1
C15A C14A H14A 114.1
C13A C14A H14B 114.1
C15A C14A H14B 114.1
H14A C14A H14B 111.3
C14A C15A C16A 86.8
C14A C15A H15A 114.2
C16A C15A H15A 114.2
C14A C15A H15B 114.2
C16A C15A H15B 114.2
H15A C15A H15B 111.3
C13A C16A C15A 87.8
C13A C16A H16A 114.0
C15A C16A H16A 114.0
C13A C16A H16B 114.0
C15A C16A H16B 114.0
H16A C16A H16B 111.2
C4A N1A C1A 109.4
C4A N1A C9A 124.6
C1A N1A C9A 125.0
C8A N2A C5A 109.8
C8A N2A C13A 127.4
C5A N2A C13A 122.5
C2A S1A C6A 95.8
C3A S2A C7A 95.6
C18A C17A C30A 124.6
C18A C17A C31A 119.6
C30A C17A C31A 115.8
C19A C18A C17A 121.8
C19A C18A C23A 123.2
C17A C18A C23A 115.0
C20A C19A C18A 120.6
C20A C19A H19A 119.7
C18A C19A H19A 119.7
C19A C20A C21A 119.9
C19A C20A H20A 120.1
C21A C20A H20A 120.1
C22A C21A C20A 119.3
C22A C21A H21A 120.4
C20A C21A H21A 120.4
C21A C22A C23A 122.9
C21A C22A H22A 118.6
C23A C22A H22A 118.6
C24A C23A C22A 121.3
C24A C23A C18A 124.5
C22A C23A C18A 114.2
C23A C24A C25A 116.7
C23A C24A H24A 121.6
C25A C24A H24A 121.6
C24A C25A C30A 123.7
C24A C25A C26A 123.8
C30A C25A C26A 112.6
C27A C26A C25A 124.1
C27A C26A H26A 117.9
C25A C26A H26A 117.9
C26A C27A C28A 118.3
C26A C27A H27A 120.8
C28A C27A H27A 120.8
C29A C28A C27A 123.3
C29A C28A H28A 118.3
C27A C28A H28A 118.3
C28A C29A C30A 120.6
C28A C29A H29A 119.7
C30A C29A H29A 119.7
C17A C30A C25A 115.3
C17A C30A C29A 123.5
C25A C30A C29A 121.0
C17A C31A H31A 109.5
C17A C31A H31B 109.5
H31A C31A H31B 109.5
C17A C31A H31C 109.5
H31A C31A H31C 109.5
H31B C31A H31C 109.5
O1B C1B N1B 125.8(7)
O1B C1B C2B 127.7(7)
N1B C1B C2B 106.4(5)
C3B C2B C1B 108.8(6)
C3B C2B S1B 121.7(6)
C1B C2B S1B 129.5(6)
C2B C3B C4B 104.8(5)
C2B C3B S2B 127.8(6)
C4B C3B S2B 127.3(6)
O2B C4B N1B 124.7(7)
O2B C4B C3B 126.8(7)
N1B C4B C3B 108.4(6)
O3B C5B N2B 127.3(8)
O3B C5B C6B 126.7(7)
N2B C5B C6B 105.8(5)
C7B C6B C5B 109.6(5)
C7B C6B C17B 105.1(7)
C5B C6B C17B 103.2(10)
C7B C6B S1B 125.3(7)
C5B C6B S1B 107.1(8)
C17B C6B S1B 104.3(5)
C6B C7B C8B 102.2(6)
C6B C7B C24B 116.2(8)
C8B C7B C24B 108.1(10)
C6B C7B S2B 116.1(7)
C8B C7B S2B 103.7(9)
C24B C7B S2B 109.2(6)
O4B C8B N2B 127.4(7)
O4B C8B C7B 124.2(8)
N2B C8B C7B 108.0(6)
N1B C9B C12B 121.1(8)
N1B C9B C10B 119.4(7)
C12B C9B C10B 89.7(6)
N1B C9B H9B 108.4
C12B C9B H9B 108.4
C10B C9B H9B 108.4
C11B C10B C9B 84.9(5)
C11B C10B H10C 114.5
C9B C10B H10C 114.5
C11B C10B H10D 114.5
C9B C10B H10D 114.5
H10C C10B H10D 111.6
C10B C11B C12B 88.3(6)
C10B C11B H11C 113.9
C12B C11B H11C 113.9
C10B C11B H11D 113.9
C12B C11B H11D 113.9
H11C C11B H11D 111.1
C9B C12B C11B 85.1(6)
C9B C12B H12C 114.5
C11B C12B H12C 114.5
C9B C12B H12D 114.5
C11B C12B H12D 114.5
H12C C12B H12D 111.6
N2B C13B C16B 119.3(7)
N2B C13B C14B 121.1(8)
C16B C13B C14B 87.0(6)
N2B C13B H13B 109.2
C16B C13B H13B 109.2
C14B C13B H13B 109.2
C15B C14B C13B 89.3(6)
C15B C14B H14C 113.8
C13B C14B H14C 113.8
C15B C14B H14D 113.8
C13B C14B H14D 113.8
H14C C14B H14D 111.0
C14B C15B C16B 87.9(6)
C14B C15B H15C 114.0
C16B C15B H15C 114.0
C14B C15B H15D 114.0
C16B C15B H15D 114.0
H15C C15B H15D 111.2
C13B C16B C15B 89.9(6)
C13B C16B H16C 113.7
C15B C16B H16C 113.7
C13B C16B H16D 113.7
C15B C16B H16D 113.7
H16C C16B H16D 110.9
C4B N1B C1B 111.6(6)
C4B N1B C9B 122.1(6)
C1B N1B C9B 125.8(6)
C8B N2B C5B 113.4(6)
C8B N2B C13B 125.5(6)
C5B N2B C13B 121.1(6)
C2B S1B C6B 101.1(4)
C3B S2B C7B 101.6(4)
C31B C17B C30B 109.0(6)
C31B C17B C18B 110.5(6)
C30B C17B C18B 110.7(6)
C31B C17B C6B 117.1(6)
C30B C17B C6B 104.7(6)
C18B C17B C6B 104.6(6)
C19B C18B C23B 123.7(7)
C19B C18B C17B 125.4(7)
C23B C18B C17B 110.6(7)
C20B C19B C18B 118.0(9)
C20B C19B H19B 121.0
C18B C19B H19B 121.0
C19B C20B C21B 120.1(9)
C19B C20B H20B 119.9
C21B C20B H20B 119.9
C22B C21B C20B 121.8(9)
C22B C21B H21B 119.1
C20B C21B H21B 119.1
C21B C22B C23B 118.4(9)
C21B C22B H22B 120.8
C23B C22B H22B 120.8
C18B C23B C22B 117.9(8)
C18B C23B C24B 117.9(6)
C22B C23B C24B 124.1(7)
C25B C24B C23B 107.4(6)
C25B C24B C7B 104.0(7)
C23B C24B C7B 103.1(6)
C25B C24B H24B 113.8
C23B C24B H24B 113.8
C7B C24B H24B 113.8
C26B C25B C30B 114.5(7)
C26B C25B C24B 127.7(7)
C30B C25B C24B 117.8(7)
C25B C26B C27B 122.1(8)
C25B C26B H26B 118.9
C27B C26B H26B 118.9
C28B C27B C26B 119.9(9)
C28B C27B H27B 120.0
C26B C27B H27B 120.0
C27B C28B C29B 119.4(9)
C27B C28B H28B 120.3
C29B C28B H28B 120.3
C30B C29B C28B 120.3(9)
C30B C29B H29B 119.8
C28B C29B H29B 119.8
C29B C30B C25B 123.6(8)
C29B C30B C17B 126.7(7)
C25B C30B C17B 109.7(6)
C17B C31B H31D 109.5
C17B C31B H31E 109.5
H31D C31B H31E 109.5
C17B C31B H31F 109.5
H31D C31B H31F 109.5
H31E C31B H31F 109.5
O1C C1C N1C 125.3(7)
O1C C1C C2C 127.7(7)
N1C C1C C2C 106.9(5)
C3C C2C C1C 108.2(6)
C3C C2C C17C 109.8(7)
C1C C2C C17C 107.0(9)
C3C C2C S1C 121.8(7)
C1C C2C S1C 100.3(8)
C17C C2C S1C 108.5(6)
C2C C3C C4C 104.5(5)
C2C C3C C24C 112.4(7)
C4C C3C C24C 109.3(10)
C2C C3C S2C 120.0(7)
C4C C3C S2C 101.8(8)
C24C C3C S2C 107.8(6)
O2C C4C N1C 125.5(7)
O2C C4C C3C 125.7(7)
N1C C4C C3C 108.7(6)
O3C C5C N2C 128.1(7)
O3C C5C C6C 126.3(7)
N2C C5C C6C 105.6(6)
C7C C6C C5C 109.6(6)
C7C C6C S1C 121.1(6)
C5C C6C S1C 128.4(6)
C6C C7C C8C 103.1(6)
C6C C7C S2C 128.9(6)
C8C C7C S2C 128.0(6)
O4C C8C N2C 128.1(7)
O4C C8C C7C 124.2(8)
N2C C8C C7C 107.5(5)
N1C C9C C12C 120.0(8)
N1C C9C C10C 118.4(6)
C12C C9C C10C 89.5(6)
N1C C9C H9C 109.1
C12C C9C H9C 109.1
C10C C9C H9C 109.1
C11C C10C C9C 85.7(6)
C11C C10C H10E 114.4
C9C C10C H10E 114.4
C11C C10C H10F 114.4
C9C C10C H10F 114.4
H10E C10C H10F 111.5
C10C C11C C12C 88.4(5)
C10C C11C H11E 113.9
C12C C11C H11E 113.9
C10C C11C H11F 113.9
C12C C11C H11F 113.9
H11E C11C H11F 111.1
C9C C12C C11C 86.0(6)
C9C C12C H12E 114.3
C11C C12C H12E 114.3
C9C C12C H12F 114.3
C11C C12C H12F 114.3
H12E C12C H12F 111.5
N2C C13C C16C 120.8(7)
N2C C13C C14C 123.1(8)
C16C C13C C14C 86.9(6)
N2C C13C H13C 108.0
C16C C13C H13C 108.0
C14C C13C H13C 108.0
C15C C14C C13C 89.0(6)
C15C C14C H14E 113.8
C13C C14C H14E 113.8
C15C C14C H14F 113.8
C13C C14C H14F 113.8
H14E C14C H14F 111.0
C14C C15C C16C 87.3(5)
C14C C15C H15E 114.1
C16C C15C H15E 114.1
C14C C15C H15F 114.1
C16C C15C H15F 114.1
H15E C15C H15F 111.3
C13C C16C C15C 89.5(6)
C13C C16C H16E 113.7
C15C C16C H16E 113.7
C13C C16C H16F 113.7
C15C C16C H16F 113.7
H16E C16C H16F 111.0
C4C N1C C1C 111.2(6)
C4C N1C C9C 123.1(6)
C1C N1C C9C 125.4(6)
C8C N2C C5C 113.6(6)
C8C N2C C13C 125.8(6)
C5C N2C C13C 120.5(6)
C6C S1C C2C 102.0(4)
C7C S2C C3C 98.6(4)
C31C C17C C30C 108.4(6)
C31C C17C C18C 111.6(6)
C30C C17C C18C 110.0(6)
C31C C17C C2C 115.5(6)
C30C C17C C2C 105.6(6)
C18C C17C C2C 105.5(6)
C19C C18C C23C 124.5(7)
C19C C18C C17C 125.5(7)
C23C C18C C17C 110.0(7)
C20C C19C C18C 118.5(9)
C20C C19C H19C 120.7
C18C C19C H19C 120.7
C19C C20C C21C 119.0(9)
C19C C20C H20C 120.5
C21C C20C H20C 120.5
C22C C21C C20C 122.5(8)
C22C C21C H21C 118.7
C20C C21C H21C 118.7
C21C C22C C23C 118.6(9)
C21C C22C H22C 120.7
C23C C22C H22C 120.7
C18C C23C C22C 116.9(8)
C18C C23C C24C 117.7(7)
C22C C23C C24C 125.3(7)
C25C C24C C23C 108.1(6)
C25C C24C C3C 103.0(6)
C23C C24C C3C 103.7(6)
C25C C24C H24C 113.7
C23C C24C H24C 113.7
C3C C24C H24C 113.7
C26C C25C C30C 113.7(7)
C26C C25C C24C 129.1(7)
C30C C25C C24C 116.9(7)
C25C C26C C27C 122.0(8)
C25C C26C H26C 119.0
C27C C26C H26C 119.0
C28C C27C C26C 120.7(9)
C28C C27C H27C 119.7
C26C C27C H27C 119.7
C27C C28C C29C 118.8(9)
C27C C28C H28C 120.6
C29C C28C H28C 120.6
C30C C29C C28C 120.3(8)
C30C C29C H29C 119.9
C28C C29C H29C 119.9
C29C C30C C25C 124.5(8)
C29C C30C C17C 125.6(7)
C25C C30C C17C 109.2(6)
C17C C31C H31G 109.5
C17C C31C H31H 109.5
H31G C31C H31H 109.5
C17C C31C H31I 109.5
H31G C31C H31I 109.5
H31H C31C H31I 109.5

loop_
_geom_bond_atom_site_label_1
_geom_bond_atom_site_label_2
_geom_bond_distance
C1A O1A 1.1898
C1A N1A 1.3741
C1A C2A 1.5552
C2A C3A 1.3652
C2A S1A 1.7271
C3A C4A 1.4901
C3A S2A 1.7071
C4A O2A 1.2375
C4A N1A 1.3607
C5A O3A 1.1748
C5A N2A 1.4209
C5A C6A 1.5013
C6A C7A 1.2900
C6A S1A 1.7810
C7A C8A 1.4332
C7A S2A 1.7603
C8A O4A 1.2236
C8A N2A 1.4123
C9A N1A 1.4681
C9A C10A 1.5231
C9A C12A 1.5418
C9A H9A 1.0000
C10A C11A 1.5324
C10A H10A 0.9900
C10A H10B 0.9900
C11A C12A 1.5208
C11A H11A 0.9900
C11A H11B 0.9900
C12A H12A 0.9900
C12A H12B 0.9900
C13A N2A 1.4485
C13A C16A 1.5197
C13A C14A 1.5403
C13A H13A 1.0000
C14A C15A 1.5586
C14A H14A 0.9900
C14A H14B 0.9900
C15A C16A 1.5674
C15A H15A 0.9900
C15A H15B 0.9900
C16A H16A 0.9900
C16A H16B 0.9900
C17A C18A 1.3996
C17A C30A 1.4000
C17A C31A 1.5322
C18A C19A 1.3582
C18A C23A 1.4417
C19A C20A 1.3450
C19A H19A 0.9500
C20A C21A 1.4399
C20A H20A 0.9500
C21A C22A 1.3550
C21A H21A 0.9500
C22A C23A 1.4225
C22A H22A 0.9500
C23A C24A 1.3820
C24A C25A 1.3929
C24A H24A 0.9500
C25A C30A 1.4423
C25A C26A 1.4995
C26A C27A 1.3744
C26A H26A 0.9500
C27A C28A 1.3798
C27A H27A 0.9500
C28A C29A 1.3361
C28A H28A 0.9500
C29A C30A 1.4460
C29A H29A 0.9500
C31A H31A 0.9800
C31A H31B 0.9800
C31A H31C 0.9800
C1B O1B 1.209(7)
C1B N1B 1.399(8)
C1B C2B 1.500(9)
C2B C3B 1.426(8)
C2B S1B 1.720(9)
C3B C4B 1.522(10)
C3B S2B 1.679(8)
C4B O2B 1.215(7)
C4B N1B 1.380(8)
C5B O3B 1.190(7)
C5B N2B 1.392(8)
C5B C6B 1.482(10)
C6B C7B 1.470(8)
C6B C17B 1.710(14)
C6B S1B 1.854(9)
C7B C8B 1.546(10)
C7B C24B 1.573(12)
C7B S2B 1.829(9)
C8B O4B 1.194(7)
C8B N2B 1.363(8)
C9B N1B 1.459(8)
C9B C12B 1.537(10)
C9B C10B 1.562(9)
C9B H9B 1.0000
C10B C11B 1.559(10)
C10B H10C 0.9900
C10B H10D 0.9900
C11B C12B 1.578(11)
C11B H11C 0.9900
C11B H11D 0.9900
C12B H12C 0.9900
C12B H12D 0.9900
C13B N2B 1.458(8)
C13B C16B 1.516(10)
C13B C14B 1.536(10)
C13B H13B 1.0000
C14B C15B 1.511(11)
C14B H14C 0.9900
C14B H14D 0.9900
C15B C16B 1.517(10)
C15B H15C 0.9900
C15B H15D 0.9900
C16B H16C 0.9900
C16B H16D 0.9900
C17B C31B 1.521(4)
C17B C30B 1.527(11)
C17B C18B 1.539(10)
C18B C19B 1.376(12)
C18B C23B 1.378(10)
C19B C20B 1.345(12)
C19B H19B 0.9500
C20B C21B 1.417(13)
C20B H20B 0.9500
C21B C22B 1.352(12)
C21B H21B 0.9500
C22B C23B 1.413(10)
C22B H22B 0.9500
C23B C24B 1.487(11)
C24B C25B 1.480(11)
C24B H24B 1.0000
C25B C26B 1.397(12)
C25B C30B 1.414(10)
C26B C27B 1.420(13)
C26B H26B 0.9500
C27B C28B 1.358(12)
C27B H27B 0.9500
C28B C29B 1.387(12)
C28B H28B 0.9500
C29B C30B 1.357(11)
C29B H29B 0.9500
C31B H31D 0.9800
C31B H31E 0.9800
C31B H31F 0.9800
C1C O1C 1.209(7)
C1C N1C 1.402(8)
C1C C2C 1.500(9)
C2C C3C 1.439(8)
C2C C17C 1.614(12)
C2C S1C 1.881(10)
C3C C4C 1.524(10)
C3C C24C 1.603(12)
C3C S2C 1.894(9)
C4C O2C 1.215(7)
C4C N1C 1.377(8)
C5C O3C 1.186(8)
C5C N2C 1.395(8)
C5C C6C 1.482(10)
C6C C7C 1.450(8)
C6C S1C 1.671(9)
C7C C8C 1.545(10)
C7C S2C 1.689(9)
C8C O4C 1.195(7)
C8C N2C 1.360(8)
C9C N1C 1.463(8)
C9C C12C 1.539(10)
C9C C10C 1.564(9)
C9C H9C 1.0000
C10C C11C 1.558(10)
C10C H10E 0.9900
C10C H10F 0.9900
C11C C12C 1.576(11)
C11C H11E 0.9900
C11C H11F 0.9900
C12C H12E 0.9900
C12C H12F 0.9900
C13C N2C 1.454(8)
C13C C16C 1.511(10)
C13C C14C 1.533(10)
C13C H13C 1.0000
C14C C15C 1.513(11)
C14C H14E 0.9900
C14C H14F 0.9900
C15C C16C 1.521(10)
C15C H15E 0.9900
C15C H15F 0.9900
C16C H16E 0.9900
C16C H16F 0.9900
C17C C31C 1.515(6)
C17C C30C 1.529(11)
C17C C18C 1.534(10)
C18C C19C 1.370(12)
C18C C23C 1.380(10)
C19C C20C 1.341(12)
C19C H19C 0.9500
C20C C21C 1.418(12)
C20C H20C 0.9500
C21C C22C 1.353(12)
C21C H21C 0.9500
C22C C23C 1.413(10)
C22C H22C 0.9500
C23C C24C 1.486(11)
C24C C25C 1.485(11)
C24C H24C 1.0000
C25C C26C 1.399(12)
C25C C30C 1.417(10)
C26C C27C 1.423(13)
C26C H26C 0.9500
C27C C28C 1.357(12)
C27C H27C 0.9500
C28C C29C 1.387(12)
C28C H28C 0.9500
C29C C30C 1.355(10)
C29C H29C 0.9500
C31C H31G 0.9800
C31C H31H 0.9800
C31C H31I 0.9800

loop_
_geom_torsion_atom_site_label_1
_geom_torsion_atom_site_label_2
_geom_torsion_atom_site_label_3
_geom_torsion_atom_site_label_4
_geom_torsion
O1A C1A C2A C3A 177.7
N1A C1A C2A C3A 0.3
O1A C1A C2A S1A -5.3
N1A C1A C2A S1A 177.3
C1A C2A C3A C4A -0.7
S1A C2A C3A C4A -177.4
C1A C2A C3A S2A -179.8
S1A C2A C3A S2A 3.6
C2A C3A C4A O2A -177.1
S2A C3A C4A O2A 2.0
C2A C3A C4A N1A 1.0
S2A C3A C4A N1A -179.8
O3A C5A C6A C7A -178.1
N2A C5A C6A C7A 0.7
O3A C5A C6A S1A -1.1
N2A C5A C6A S1A 177.7
C5A C6A C7A C8A -2.5
S1A C6A C7A C8A -178.9
C5A C6A C7A S2A 177.5
S1A C6A C7A S2A 1.0
C6A C7A C8A O4A -179.4
S2A C7A C8A O4A 0.7
C6A C7A C8A N2A 3.2
S2A C7A C8A N2A -176.7
N1A C9A C10A C11A 143.8
C12A C9A C10A C11A 19.6
C9A C10A C11A C12A -19.9
C10A C11A C12A C9A 19.6
N1A C9A C12A C11A -145.0
C10A C9A C12A C11A -19.8
N2A C13A C14A C15A 149.4
C16A C13A C14A C15A 22.5
C13A C14A C15A C16A -21.8
N2A C13A C16A C15A -147.0
C14A C13A C16A C15A -22.4
C14A C15A C16A C13A 22.1
O2A C4A N1A C1A 177.4
C3A C4A N1A C1A -0.9
O2A C4A N1A C9A -13.5
C3A C4A N1A C9A 168.3
O1A C1A N1A C4A -176.9
C2A C1A N1A C4A 0.4
O1A C1A N1A C9A 14.1
C2A C1A N1A C9A -168.7
C10A C9A N1A C4A 125.0
C12A C9A N1A C4A -126.8
C10A C9A N1A C1A -67.5
C12A C9A N1A C1A 40.7
O4A C8A N2A C5A 179.7
C7A C8A N2A C5A -2.8
O4A C8A N2A C13A -7.5
C7A C8A N2A C13A 170.0
O3A C5A N2A C8A -179.8
C6A C5A N2A C8A 1.3
O3A C5A N2A C13A 7.0
C6A C5A N2A C13A -171.9
C16A C13A N2A C8A 60.7
C14A C13A N2A C8A -48.6
C16A C13A N2A C5A -127.3
C14A C13A N2A C5A 123.3
C3A C2A S1A C6A -1.3
C1A C2A S1A C6A -177.5
C7A C6A S1A C2A -0.9
C5A C6A S1A C2A -177.2
C2A C3A S2A C7A -2.8
C4A C3A S2A C7A 178.3
C6A C7A S2A C3A 0.6
C8A C7A S2A C3A -179.5
C30A C17A C18A C19A 175.9
C31A C17A C18A C19A -2.6
C30A C17A C18A C23A -1.2
C31A C17A C18A C23A -179.7
C17A C18A C19A C20A -179.9
C23A C18A C19A C20A -3.0
C18A C19A C20A C21A 0.6
C19A C20A C21A C22A 1.6
C20A C21A C22A C23A -1.4
C21A C22A C23A C24A -178.6
C21A C22A C23A C18A -0.8
C19A C18A C23A C24A -179.2
C17A C18A C23A C24A -2.2
C19A C18A C23A C22A 3.1
C17A C18A C23A C22A -179.8
C22A C23A C24A C25A -179.1
C18A C23A C24A C25A 3.4
C23A C24A C25A C30A -1.4
C23A C24A C25A C26A 178.7
C24A C25A C26A C27A 177.7
C30A C25A C26A C27A -2.3
C25A C26A C27A C28A 1.1
C26A C27A C28A C29A 1.0
C27A C28A C29A C30A -1.5
C18A C17A C30A C25A 3.0
C31A C17A C30A C25A -178.5
C18A C17A C30A C29A 179.6
C31A C17A C30A C29A -1.9
C24A C25A C30A C17A -1.6
C26A C25A C30A C17A 178.3
C24A C25A C30A C29A -178.3
C26A C25A C30A C29A 1.7
C28A C29A C30A C17A -176.3
C28A C29A C30A C25A 0.1
O1B C1B C2B C3B 176.9(18)
N1B C1B C2B C3B -2.3(16)
O1B C1B C2B S1B -2(3)
N1B C1B C2B S1B 178.5(10)
C1B C2B C3B C4B 1.5(15)
S1B C2B C3B C4B -179.2(12)
C1B C2B C3B S2B 179.1(11)
S1B C2B C3B S2B -1.6(14)
C2B C3B C4B O2B 176(2)
S2B C3B C4B O2B -1(3)
C2B C3B C4B N1B -0.3(19)
S2B C3B C4B N1B -177.8(12)
O3B C5B C6B C7B 174(2)
N2B C5B C6B C7B -1.2(17)
O3B C5B C6B C17B 62(2)
N2B C5B C6B C17B -112.7(13)
O3B C5B C6B S1B -47(3)
N2B C5B C6B S1B 137.6(12)
C5B C6B C7B C8B 6.1(15)
C17B C6B C7B C8B 116.4(10)
S1B C6B C7B C8B -123.4(11)
C5B C6B C7B C24B -111.4(12)
C17B C6B C7B C24B -1.1(8)
S1B C6B C7B C24B 119.1(10)
C5B C6B C7B S2B 118.1(12)
C17B C6B C7B S2B -131.6(7)
S1B C6B C7B S2B -11.3(10)
C6B C7B C8B O4B 177(3)
C24B C7B C8B O4B -60(3)
S2B C7B C8B O4B 56(3)
C6B C7B C8B N2B -9.1(16)
C24B C7B C8B N2B 114.0(13)
S2B C7B C8B N2B -130.2(13)
N1B C9B C10B C11B 152.3(9)
C12B C9B C10B C11B 26.2(8)
C9B C10B C11B C12B -25.5(8)
N1B C9B C12B C11B -150.5(9)
C10B C9B C12B C11B -25.8(8)
C10B C11B C12B C9B 25.9(8)
N2B C13B C14B C15B 140.9(9)
C16B C13B C14B C15B 18.2(9)
C13B C14B C15B C16B -18.1(9)
N2B C13B C16B C15B -142.4(9)
C14B C13B C16B C15B -18.1(9)
C14B C15B C16B C13B 18.4(9)
O2B C4B N1B C1B -178(2)
C3B C4B N1B C1B -1(2)
O2B C4B N1B C9B -6(3)
C3B C4B N1B C9B 170.8(12)
O1B C1B N1B C4B -177(2)
C2B C1B N1B C4B 2(2)
O1B C1B N1B C9B 11(3)
C2B C1B N1B C9B -169.5(11)
C12B C9B N1B C4B -128.8(17)
C10B C9B N1B C4B 121.9(17)
C12B C9B N1B C1B 42.1(17)
C10B C9B N1B C1B -67.2(17)
O4B C8B N2B C5B -178(3)
C7B C8B N2B C5B 9(2)
O4B C8B N2B C13B 0(3)
C7B C8B N2B C13B -173.2(12)
O3B C5B N2B C8B 180(2)
C6B C5B N2B C8B -5(2)
O3B C5B N2B C13B 2(3)
C6B C5B N2B C13B 177.1(12)
C16B C13B N2B C8B 59.2(19)
C14B C13B N2B C8B -46.4(18)
C16B C13B N2B C5B -123.4(16)
C14B C13B N2B C5B 131.0(15)
C3B C2B S1B C6B 36.6(10)
C1B C2B S1B C6B -144.2(12)
C7B C6B S1B C2B -28.9(9)
C5B C6B S1B C2B -159.4(9)
C17B C6B S1B C2B 91.7(6)
C2B C3B S2B C7B -40.7(10)
C4B C3B S2B C7B 136.3(14)
C6B C7B S2B C3B 43.8(8)
C8B C7B S2B C3B 155.0(8)
C24B C7B S2B C3B -89.9(6)
C7B C6B C17B C31B -179.8(6)
C5B C6B C17B C31B -64.9(8)
S1B C6B C17B C31B 46.9(8)
C7B C6B C17B C30B 59.4(7)
C5B C6B C17B C30B 174.3(6)
S1B C6B C17B C30B -73.9(6)
C7B C6B C17B C18B -57.1(7)
C5B C6B C17B C18B 57.8(7)
S1B C6B C17B C18B 169.6(5)
C31B C17B C18B C19B 13.1(12)
C30B C17B C18B C19B 134.1(10)
C6B C17B C18B C19B -113.7(10)
C31B C17B C18B C23B -173.0(7)
C30B C17B C18B C23B -52.1(9)
C6B C17B C18B C23B 60.1(9)
C23B C18B C19B C20B 1.8(18)
C17B C18B C19B C20B 174.9(12)
C18B C19B C20B C21B 0(2)
C19B C20B C21B C22B 0(2)
C20B C21B C22B C23B -1(2)
C19B C18B C23B C22B -3.5(15)
C17B C18B C23B C22B -177.4(8)
C19B C18B C23B C24B 173.3(9)
C17B C18B C23B C24B -0.7(11)
C21B C22B C23B C18B 3.0(17)
C21B C22B C23B C24B -173.5(13)
C18B C23B C24B C25B 50.9(10)
C22B C23B C24B C25B -132.6(9)
C18B C23B C24B C7B -58.6(9)
C22B C23B C24B C7B 117.9(10)
C6B C7B C24B C25B -55.1(9)
C8B C7B C24B C25B -169.3(7)
S2B C7B C24B C25B 78.6(7)
C6B C7B C24B C23B 56.9(8)
C8B C7B C24B C23B -57.3(8)
S2B C7B C24B C23B -169.4(5)
C23B C24B C25B C26B 131.6(11)
C7B C24B C25B C26B -119.6(11)
C23B C24B C25B C30B -50.9(10)
C7B C24B C25B C30B 57.9(10)
C30B C25B C26B C27B -1(2)
C24B C25B C26B C27B 176.5(14)
C25B C26B C27B C28B 0(3)
C26B C27B C28B C29B 2(3)
C27B C28B C29B C30B -3(3)
C28B C29B C30B C25B 3(2)
C28B C29B C30B C17B -176.5(14)
C26B C25B C30B C29B -0.5(16)
C24B C25B C30B C29B -178.4(10)
C26B C25B C30B C17B 178.8(9)
C24B C25B C30B C17B 0.9(12)
C31B C17B C30B C29B -7.4(14)
C18B C17B C30B C29B -129.3(12)
C6B C17B C30B C29B 118.6(12)
C31B C17B C30B C25B 173.3(7)
C18B C17B C30B C25B 51.5(9)
C6B C17B C30B C25B -60.7(8)
O1C C1C C2C C3C 178.0(16)
N1C C1C C2C C3C 1.0(15)
O1C C1C C2C C17C 60(2)
N1C C1C C2C C17C -117.3(11)
O1C C1C C2C S1C -53(2)
N1C C1C C2C S1C 129.6(11)
C1C C2C C3C C4C 2.8(14)
C17C C2C C3C C4C 119.2(11)
S1C C2C C3C C4C -112.4(11)
C1C C2C C3C C24C -115.6(11)
C17C C2C C3C C24C 0.8(9)
S1C C2C C3C C24C 129.1(8)
C1C C2C C3C S2C 116.0(10)
C17C C2C C3C S2C -127.5(7)
S1C C2C C3C S2C 0.8(9)
C2C C3C C4C O2C 177.6(19)
C24C C3C C4C O2C -62(2)
S2C C3C C4C O2C 52(2)
C2C C3C C4C N1C -5.8(17)
C24C C3C C4C N1C 114.7(13)
S2C C3C C4C N1C -131.4(12)
O3C C5C C6C C7C -174(2)
N2C C5C C6C C7C 3.8(18)
O3C C5C C6C S1C -5(3)
N2C C5C C6C S1C 173.2(12)
C5C C6C C7C C8C -6.8(15)
S1C C6C C7C C8C -177.1(11)
C5C C6C C7C S2C 174.2(12)
S1C C6C C7C S2C 3.9(16)
C6C C7C C8C O4C -177(3)
S2C C7C C8C O4C 2(3)
C6C C7C C8C N2C 7.6(16)
S2C C7C C8C N2C -173.4(11)
N1C C9C C10C C11C 148.6(8)
C12C C9C C10C C11C 24.3(8)
C9C C10C C11C C12C -23.7(8)
N1C C9C C12C C11C -147.0(8)
C10C C9C C12C C11C -24.0(8)
C10C C11C C12C C9C 24.1(8)
N2C C13C C14C C15C 145.4(9)
C16C C13C C14C C15C 20.1(8)
C13C C14C C15C C16C -20.0(8)
N2C C13C C16C C15C -147.2(9)
C14C C13C C16C C15C -20.0(8)
C14C C15C C16C C13C 20.3(8)
O2C C4C N1C C1C -177(2)
C3C C4C N1C C1C 6.8(19)
O2C C4C N1C C9C 10(3)
C3C C4C N1C C9C -166.9(11)
O1C C1C N1C C4C 178.0(18)
C2C C1C N1C C4C -4.9(18)
O1C C1C N1C C9C -8(2)
C2C C1C N1C C9C 168.6(10)
C12C C9C N1C C4C -135.3(15)
C10C C9C N1C C4C 117.1(15)
C12C C9C N1C C1C 51.9(15)
C10C C9C N1C C1C -55.7(16)
O4C C8C N2C C5C 179(3)
C7C C8C N2C C5C -6(2)
O4C C8C N2C C13C 2(4)
C7C C8C N2C C13C 176.9(11)
O3C C5C N2C C8C 179(2)
C6C C5C N2C C8C 1(2)
O3C C5C N2C C13C -3(3)
C6C C5C N2C C13C 178.9(12)
C16C C13C N2C C8C 56.7(17)
C14C C13C N2C C8C -51.6(17)
C16C C13C N2C C5C -120.5(16)
C14C C13C N2C C5C 131.2(15)
C7C C6C S1C C2C 38.0(11)
C5C C6C S1C C2C -130.4(15)
C3C C2C S1C C6C -39.2(8)
C1C C2C S1C C6C -158.3(7)
C17C C2C S1C C6C 89.7(7)
C6C C7C S2C C3C -42.5(11)
C8C C7C S2C C3C 138.7(12)
C2C C3C S2C C7C 36.6(7)
C4C C3C S2C C7C 151.3(8)
C24C C3C S2C C7C -93.8(6)
C3C C2C C17C C31C -179.0(7)
C1C C2C C17C C31C -61.7(9)
S1C C2C C17C C31C 45.7(8)
C3C C2C C17C C30C -59.2(8)
C1C C2C C17C C30C 58.0(8)
S1C C2C C17C C30C 165.4(5)
C3C C2C C17C C18C 57.3(9)
C1C C2C C17C C18C 174.5(7)
S1C C2C C17C C18C -78.1(7)
C31C C17C C18C C19C -7.7(12)
C30C C17C C18C C19C -128.1(10)
C2C C17C C18C C19C 118.5(11)
C31C C17C C18C C23C 174.4(7)
C30C C17C C18C C23C 54.0(9)
C2C C17C C18C C23C -59.4(9)
C23C C18C C19C C20C 1(2)
C17C C18C C19C C20C -176.6(13)
C18C C19C C20C C21C 1(2)
C19C C20C C21C C22C -2(3)
C20C C21C C22C C23C 1(2)
C19C C18C C23C C22C -2.6(16)
C17C C18C C23C C22C 175.3(9)
C19C C18C C23C C24C -177.4(10)
C17C C18C C23C C24C 0.5(11)
C21C C22C C23C C18C 1.6(18)
C21C C22C C23C C24C 176.0(13)
C18C C23C C24C C25C -51.3(10)
C22C C23C C24C C25C 134.3(11)
C18C C23C C24C C3C 57.6(10)
C22C C23C C24C C3C -116.7(11)
C2C C3C C24C C25C 56.3(8)
C4C C3C C24C C25C -59.2(8)
S2C C3C C24C C25C -169.2(5)
C2C C3C C24C C23C -56.3(9)
C4C C3C C24C C23C -171.9(7)
S2C C3C C24C C23C 78.2(6)
C23C C24C C25C C26C -137.3(11)
C3C C24C C25C C26C 113.4(11)
C23C C24C C25C C30C 49.0(10)
C3C C24C C25C C30C -60.3(9)
C30C C25C C26C C27C -1.0(17)
C24C C25C C26C C27C -174.9(12)
C25C C26C C27C C28C 2(2)
C26C C27C C28C C29C -1(2)
C27C C28C C29C C30C 0(2)
C28C C29C C30C C25C 1.3(18)
C28C C29C C30C C17C 171.3(13)
C26C C25C C30C C29C -0.6(14)
C24C C25C C30C C29C 174.1(9)
C26C C25C C30C C17C -172.0(9)
C24C C25C C30C C17C 2.7(11)
C31C C17C C30C C29C 11.1(11)
C18C C17C C30C C29C 133.4(9)
C2C C17C C30C C29C -113.2(10)
C31C C17C C30C C25C -177.6(7)
C18C C17C C30C C25C -55.3(9)
C2C C17C C30C C25C 58.1(9)
